data_4502505
loop_
_publ_author_name
'Feng, Xing'
'Du, Hao'
'Chen, Kai'
'Xiao, Xin'
'Luo, Shi-Xia'
'Xue, Sai-Feng'
'Zhang, Yun-Qian'
'Zhu, Qian-Jiang'
'Tao, Zhu'
'Zhang, Xiao-Yi'
'Wei, Gang'

_publ_section_title
;
 Design and Synthesis of Self-assembly Supramolecular Entities Based on
 Noncovalent Interaction of Cucurbit[5]uril, Metal Ions, and
 Hydroxybenzene or Its Derivatives
;
_journal_issue 7
_journal_name_full 'Crystal Growth &amp; Design'
_journal_page_first 2901
_journal_paper_doi 10.1021/cg901309b
_journal_volume 10
_journal_year 2010
_chemical_formula_sum 'C42 H58 K2 N22 O26'
_chemical_formula_weight 1365.30
_chemical_name_systematic
;
 ?
;
_space_group_IT_number 19
_symmetry_cell_setting orthorhombic
_symmetry_space_group_name_Hall 'P 2ac 2ab'
_symmetry_space_group_name_H-M 'P 21 21 21'
_atom_sites_solution_hydrogens geom
_atom_sites_solution_primary direct
_atom_sites_solution_secondary difmap
_audit_creation_method SHELXL-97
_cell_angle_alpha 90.00
_cell_angle_beta 90.00
_cell_angle_gamma 90.00
_cell_formula_units_Z 4
_cell_length_a 11.850(2)
_cell_length_b 29.480(6)
_cell_length_c 16.069(3)
_cell_measurement_temperature 223(2)
_cell_volume 5613.5(18)
_computing_cell_refinement 'SAINT (Bruker, 2005)'
_computing_data_collection 'APEX2 (Bruker, 2005)'
_computing_data_reduction SAINT
_computing_structure_refinement 'SHELXL97 (Sheldrick, 2008)'
_computing_structure_solution 'SHELXS97 (Sheldrick, 2008)'
_diffrn_ambient_temperature 223(2)
_diffrn_measured_fraction_theta_full 0.967
_diffrn_measured_fraction_theta_max 0.967
_diffrn_measurement_device_type 'Bruker Apex2 CCD Detector'
_diffrn_measurement_method '\f and \w scan'
_diffrn_radiation_monochromator graphite
_diffrn_radiation_source 'fine-focus sealed tube'
_diffrn_radiation_type MoK\a
_diffrn_radiation_wavelength 0.71073
_diffrn_reflns_av_R_equivalents 0.1992
_diffrn_reflns_av_sigmaI/netI 0.1161
_diffrn_reflns_limit_h_max 14
_diffrn_reflns_limit_h_min -12
_diffrn_reflns_limit_k_max 35
_diffrn_reflns_limit_k_min -34
_diffrn_reflns_limit_l_max 19
_diffrn_reflns_limit_l_min -19
_diffrn_reflns_number 39822
_diffrn_reflns_theta_full 26.00
_diffrn_reflns_theta_max 26.00
_diffrn_reflns_theta_min 1.38
_exptl_absorpt_coefficient_mu 0.278
_exptl_absorpt_correction_T_max 0.9569
_exptl_absorpt_correction_T_min 0.9364
_exptl_absorpt_correction_type multi-scan
_exptl_absorpt_process_details 'SADABS (Bruker, 2005)'
_exptl_crystal_colour colorless
_exptl_crystal_density_diffrn 1.616
_exptl_crystal_density_method 'not measured'
_exptl_crystal_description prism
_exptl_crystal_F_000 2840
_exptl_crystal_size_max 0.24
_exptl_crystal_size_mid 0.22
_exptl_crystal_size_min 0.16
_refine_diff_density_max 0.940
_refine_diff_density_min -0.414
_refine_diff_density_rms 0.075
_refine_ls_abs_structure_details 'Flack H D (1983), Acta Cryst. A39, 876-881'
_refine_ls_abs_structure_Flack -0.006(9)
_refine_ls_extinction_method none
_refine_ls_goodness_of_fit_ref 0.987
_refine_ls_hydrogen_treatment constr
_refine_ls_matrix_type full
_refine_ls_number_parameters 829
_refine_ls_number_reflns 10455
_refine_ls_number_restraints 0
_refine_ls_restrained_S_all 0.987
_refine_ls_R_factor_all 0.0780
_refine_ls_R_factor_gt 0.0594
_refine_ls_shift/su_max 0.001
_refine_ls_shift/su_mean 0.000
_refine_ls_structure_factor_coef Fsqd
_refine_ls_weighting_details 'calc w=1/[\s^2^(Fo^2^)+(0.0618P)^2^+0.0000P] where P=(Fo^2^+2Fc^2^)/3'
_refine_ls_weighting_scheme calc
_refine_ls_wR_factor_gt 0.1359
_refine_ls_wR_factor_ref 0.1456
_reflns_number_gt 7932
_reflns_number_total 10455
_reflns_threshold_expression >2sigma(I)
_cod_data_source_file cg901309b_si_001.cif
_cod_data_source_block complex_H
_cod_depositor_comments
;
The following automatic conversions were performed:

'_symmetry_cell_setting' value 'Orthorhombic' changed to
'orthorhombic' according to
/home/saulius/struct/CIF-dictionaries/cif_core.dic dictionary named
'cif_core.dic' version 2.4.2 from 2011-04-26.

Automatic conversion script
Id: cif_fix_values 1715 2011-07-08 13:25:40Z adriana 
;
_cod_original_cell_volume 5613.4(18)
_cod_original_sg_symbol_H-M 'p 21 21 21'
_cod_database_code 4502505

loop_
_symmetry_equiv_pos_as_xyz
'x, y, z'
'-x+1/2, -y, z+1/2'
'x+1/2, -y+1/2, -z'
'-x, y+1/2, -z+1/2'

loop_
_atom_site_label
_atom_site_type_symbol
_atom_site_fract_x
_atom_site_fract_y
_atom_site_fract_z
_atom_site_U_iso_or_equiv
_atom_site_adp_type
_atom_site_occupancy
_atom_site_symmetry_multiplicity
_atom_site_calc_flag
_atom_site_refinement_flags
O1W O 0.1080(3) 0.13822(9) 0.4932(2) 0.0472(8) Uani 1 1 d .
O2W O -0.0049(2) 0.23991(10) 0.64278(18) 0.0417(7) Uani 1 1 d .
H2WA H -0.0534 0.2235 0.6509 0.050 Uiso 1 1 d R
H2WB H -0.0137 0.2642 0.6662 0.050 Uiso 1 1 d R
O3W O -0.0207(2) 0.13034(12) 0.7455(2) 0.0538(9) Uani 1 1 d .
O4W O 0.9652(2) 0.23766(10) 0.85434(18) 0.0438(8) Uani 1 1 d .
H4WA H 0.9760 0.2659 0.8226 0.053 Uiso 1 1 d R
H4WB H 1.0120 0.2246 0.8376 0.053 Uiso 1 1 d R
O5W O 0.4799(3) 0.17874(12) 0.2472(3) 0.0714(13) Uani 1 1 d .
H5WA H 0.5359 0.1587 0.2498 0.086 Uiso 1 1 d R
H5WB H 0.4253 0.1578 0.2484 0.086 Uiso 1 1 d R
O6W O 0.9337(3) 0.07296(8) 0.13397(18) 0.0415(7) Uani 1 1 d .
H6WA H 0.8849 0.0776 0.1864 0.050 Uiso 1 1 d R
H6WC H 1.0181 0.0806 0.1459 0.050 Uiso 1 1 d R
O7W O 0.8560(3) 0.13042(9) 0.0007(2) 0.0462(8) Uani 1 1 d .
O8W O 0.4833(11) 0.1736(4) 0.7503(7) 0.315(9) Uani 1 1 d .
C1 C 0.3242(3) 0.28104(11) 0.7151(2) 0.0237(8) Uani 1 1 d .
C2 C 0.4120(3) 0.29002(12) 0.5779(2) 0.0254(8) Uani 1 1 d .
H2A H 0.4500 0.3156 0.5509 0.031 Uiso 1 1 calc R
H2B H 0.3342 0.2891 0.5572 0.031 Uiso 1 1 calc R
C3 C 0.4085(3) 0.20935(12) 0.5337(2) 0.0244(8) Uani 1 1 d .
C4 C 0.4511(3) 0.13330(12) 0.4801(2) 0.0269(9) Uani 1 1 d .
H4A H 0.4951 0.1241 0.4313 0.032 Uiso 1 1 calc R
H4B H 0.3716 0.1344 0.4636 0.032 Uiso 1 1 calc R
C5 C 0.3775(3) 0.08555(11) 0.5953(2) 0.0229(8) Uani 1 1 d .
C6 C 0.3429(3) 0.02871(12) 0.7052(2) 0.0271(9) Uani 1 1 d .
H6A H 0.2651 0.0306 0.6850 0.033 Uiso 1 1 calc R
H6B H 0.3639 -0.0034 0.7068 0.033 Uiso 1 1 calc R
C7 C 0.2712(3) 0.07842(12) 0.8162(2) 0.0270(8) Uani 1 1 d .
C8 C 0.2322(3) 0.12161(13) 0.9446(2) 0.0314(9) Uani 1 1 d .
H8A H 0.1550 0.1223 0.9229 0.038 Uiso 1 1 calc R
H8B H 0.2289 0.1105 1.0020 0.038 Uiso 1 1 calc R
C9 C 0.2399(3) 0.19987(13) 0.8901(2) 0.0252(8) Uani 1 1 d .
C10 C 0.2710(3) 0.28163(12) 0.8635(2) 0.0300(9) Uani 1 1 d .
H10A H 0.1951 0.2813 0.8393 0.036 Uiso 1 1 calc R
H10B H 0.2754 0.3075 0.9017 0.036 Uiso 1 1 calc R
C11 C 0.7159(3) 0.20596(11) 0.6145(2) 0.0230(8) Uani 1 1 d .
C12 C 0.7271(3) 0.13030(12) 0.5484(2) 0.0268(8) Uani 1 1 d .
H12A H 0.7320 0.1218 0.4896 0.032 Uiso 1 1 calc R
H12B H 0.8039 0.1303 0.5711 0.032 Uiso 1 1 calc R
C13 C 0.6883(3) 0.08217(12) 0.6712(2) 0.0273(8) Uani 1 1 d .
C14 C 0.6172(3) 0.02828(11) 0.7751(2) 0.0255(8) Uani 1 1 d .
H14A H 0.6951 0.0298 0.7954 0.031 Uiso 1 1 calc R
H14B H 0.5973 -0.0038 0.7692 0.031 Uiso 1 1 calc R
C15 C 0.5819(3) 0.08053(12) 0.8932(2) 0.0240(8) Uani 1 1 d .
C16 C 0.5062(4) 0.12165(13) 1.0149(2) 0.0331(9) Uani 1 1 d .
H16A H 0.5855 0.1220 1.0322 0.040 Uiso 1 1 calc R
H16B H 0.4617 0.1101 1.0618 0.040 Uiso 1 1 calc R
C17 C 0.5457(4) 0.20042(13) 0.9692(2) 0.0282(9) Uani 1 1 d .
C18 C 0.5416(4) 0.28253(13) 0.9393(2) 0.0326(9) Uani 1 1 d .
H18A H 0.5018 0.3063 0.9703 0.039 Uiso 1 1 calc R
H18B H 0.6187 0.2808 0.9611 0.039 Uiso 1 1 calc R
C19 C 0.6327(3) 0.28076(12) 0.8011(2) 0.0255(8) Uani 1 1 d .
C20 C 0.6842(3) 0.28633(12) 0.6529(2) 0.0262(8) Uani 1 1 d .
H20A H 0.6811 0.3133 0.6174 0.031 Uiso 1 1 calc R
H20B H 0.7605 0.2844 0.6762 0.031 Uiso 1 1 calc R
C21 C 0.4538(3) 0.31552(11) 0.8051(3) 0.0282(9) Uani 1 1 d .
H21 H 0.4352 0.3462 0.8262 0.034 Uiso 1 1 calc R
C22 C 0.3677(3) 0.23564(13) 0.9783(2) 0.0313(9) Uani 1 1 d .
H22 H 0.3491 0.2566 1.0245 0.038 Uiso 1 1 calc R
C23 C 0.3556(3) 0.18519(13) 1.0054(2) 0.0301(9) Uani 1 1 d .
H23 H 0.3270 0.1823 1.0630 0.036 Uiso 1 1 calc R
C24 C 0.3936(3) 0.06472(13) 0.9272(2) 0.0302(9) Uani 1 1 d .
H24 H 0.3710 0.0460 0.9755 0.036 Uiso 1 1 calc R
C25 C 0.4292(3) 0.03451(12) 0.8524(2) 0.0289(9) Uani 1 1 d .
H25 H 0.4253 0.0018 0.8665 0.035 Uiso 1 1 calc R
C26 C 0.5309(3) 0.03924(12) 0.6290(2) 0.0264(9) Uani 1 1 d .
H26 H 0.5361 0.0071 0.6114 0.032 Uiso 1 1 calc R
C27 C 0.5652(3) 0.07181(12) 0.5574(2) 0.0271(9) Uani 1 1 d .
H27 H 0.5864 0.0550 0.5064 0.033 Uiso 1 1 calc R
C28 C 0.5992(3) 0.19632(12) 0.4981(2) 0.0251(8) Uani 1 1 d .
H28 H 0.6267 0.1960 0.4399 0.030 Uiso 1 1 calc R
C29 C 0.5861(3) 0.24537(12) 0.5317(2) 0.0268(8) Uani 1 1 d .
H29 H 0.6068 0.2682 0.4892 0.032 Uiso 1 1 calc R
C30 C 0.5003(3) 0.31777(12) 0.7156(3) 0.0284(9) Uani 1 1 d .
H30 H 0.5158 0.3494 0.6985 0.034 Uiso 1 1 calc R
C31 C 0.9182(4) 0.04257(13) 0.4793(3) 0.0344(10) Uani 1 1 d .
C32 C 0.9948(4) 0.03197(15) 0.5416(3) 0.0483(12) Uani 1 1 d .
H32 H 1.0654 0.0464 0.5444 0.058 Uiso 1 1 calc R
C33 C 0.9639(5) -0.00085(16) 0.6004(3) 0.0581(14) Uani 1 1 d .
H33 H 1.0147 -0.0083 0.6432 0.070 Uiso 1 1 calc R
C34 C 0.8612(5) -0.02231(15) 0.5970(3) 0.0504(13) Uani 1 1 d .
H34 H 0.8424 -0.0443 0.6370 0.061 Uiso 1 1 calc R
C35 C 0.7860(5) -0.01161(14) 0.5350(3) 0.0465(12) Uani 1 1 d .
H35 H 0.7154 -0.0261 0.5327 0.056 Uiso 1 1 calc R
C36 C 0.8149(4) 0.02097(13) 0.4750(3) 0.0383(10) Uani 1 1 d .
H36 H 0.7641 0.0281 0.4320 0.046 Uiso 1 1 calc R
C38 C 0.3682(5) -0.00414(16) 0.4546(3) 0.0518(13) Uani 1 1 d .
H38 H 0.3157 -0.0082 0.4978 0.062 Uiso 1 1 calc R
C39 C 0.4639(5) -0.03141(16) 0.4499(3) 0.0561(14) Uani 1 1 d .
H39 H 0.4753 -0.0539 0.4906 0.067 Uiso 1 1 calc R
C40 C 0.5426(5) -0.02636(17) 0.3870(4) 0.0617(15) Uani 1 1 d .
H40 H 0.6060 -0.0454 0.3835 0.074 Uiso 1 1 calc R
C41 C 0.5246(5) 0.00793(18) 0.3291(3) 0.0654(15) Uani 1 1 d .
H41 H 0.5783 0.0127 0.2869 0.078 Uiso 1 1 calc R
C42 C 0.4287(5) 0.03537(16) 0.3321(3) 0.0548(13) Uani 1 1 d .
H42 H 0.4171 0.0580 0.2918 0.066 Uiso 1 1 calc R
C077 C 0.3513(5) 0.02889(15) 0.3949(3) 0.0465(12) Uani 1 1 d .
N1 N 0.3529(3) 0.28771(10) 0.7976(2) 0.0277(7) Uani 1 1 d .
N2 N 0.4097(3) 0.29791(10) 0.6664(2) 0.0277(7) Uani 1 1 d .
N3 N 0.4686(3) 0.24836(9) 0.55379(18) 0.0232(7) Uani 1 1 d .
N4 N 0.4860(3) 0.17807(10) 0.50457(19) 0.0235(7) Uani 1 1 d .
N5 N 0.4646(3) 0.09924(10) 0.54478(19) 0.0267(7) Uani 1 1 d .
N6 N 0.4161(3) 0.05193(10) 0.64675(19) 0.0269(7) Uani 1 1 d .
N7 N 0.3472(3) 0.04668(10) 0.7891(2) 0.0311(8) Uani 1 1 d .
N8 N 0.2987(3) 0.09015(10) 0.8951(2) 0.0317(8) Uani 1 1 d .
N9 N 0.2769(3) 0.16751(10) 0.94491(19) 0.0288(7) Uani 1 1 d .
N10 N 0.2884(3) 0.23980(10) 0.91055(19) 0.0277(7) Uani 1 1 d .
N11 N 0.6805(3) 0.17626(10) 0.55460(19) 0.0258(7) Uani 1 1 d .
N12 N 0.6608(3) 0.09661(10) 0.59209(18) 0.0266(7) Uani 1 1 d .
N13 N 0.6119(3) 0.04948(10) 0.69443(19) 0.0276(7) Uani 1 1 d .
N14 N 0.5433(3) 0.04878(10) 0.8366(2) 0.0286(7) Uani 1 1 d .
N15 N 0.4940(3) 0.09075(11) 0.9454(2) 0.0312(8) Uani 1 1 d .
N16 N 0.4709(3) 0.16796(11) 0.9970(2) 0.0306(7) Uani 1 1 d .
N17 N 0.4855(3) 0.23941(10) 0.95389(19) 0.0297(7) Uani 1 1 d .
N18 N 0.5465(3) 0.29545(11) 0.8521(2) 0.0294(8) Uani 1 1 d .
N19 N 0.6032(3) 0.29151(10) 0.7210(2) 0.0276(7) Uani 1 1 d .
N20 N 0.6630(3) 0.24645(9) 0.60234(19) 0.0261(7) Uani 1 1 d .
N21 N 0.7283(3) 0.10904(11) 0.2855(2) 0.0338(8) Uani 1 1 d .
N22 N 0.2227(4) 0.09998(15) 0.1951(3) 0.0575(12) Uani 1 1 d .
C067 O 0.6779(3) 0.11603(13) 0.3514(2) 0.0642(10) Uani 1 1 d .
O1 O 0.6467(2) 0.19555(9) 0.96086(17) 0.0328(6) Uani 1 1 d .
O2 O 0.6769(2) 0.09571(8) 0.89668(16) 0.0309(6) Uani 1 1 d .
O3 O 0.7683(2) 0.09506(9) 0.71278(17) 0.0344(6) Uani 1 1 d .
O4 O 0.7846(2) 0.19784(8) 0.66956(16) 0.0296(6) Uani 1 1 d .
O5 O 0.7197(2) 0.26345(9) 0.82356(17) 0.0347(6) Uani 1 1 d .
O6 O 0.1913(2) 0.09298(9) 0.77521(17) 0.0357(7) Uani 1 1 d .
O7 O 0.2807(2) 0.10062(9) 0.59379(16) 0.0306(6) Uani 1 1 d .
O8 O 0.3084(2) 0.20371(9) 0.53988(16) 0.0289(6) Uani 1 1 d .
O9 O 0.2370(2) 0.26385(9) 0.68996(16) 0.0326(6) Uani 1 1 d .
O10 O 0.1723(2) 0.19329(8) 0.83384(17) 0.0310(6) Uani 1 1 d .
O11 O 0.2566(3) 0.05455(12) 0.4021(2) 0.0632(10) Uani 1 1 d .
H11 H 0.2545 0.0733 0.3637 0.095 Uiso 1 1 calc R
O12 O 0.9499(3) 0.07469(10) 0.4219(2) 0.0482(8) Uani 1 1 d .
H12 H 0.8983 0.0783 0.3876 0.072 Uiso 1 1 calc R
O13 O 0.1665(5) 0.09435(19) 0.2554(3) 0.126(2) Uani 1 1 d .
O14 O 0.3117(5) 0.11365(17) 0.1854(5) 0.134(3) Uani 1 1 d .
O16 O 0.1719(6) 0.0842(2) 0.1308(4) 0.141(2) Uani 1 1 d .
O17 O 0.6872(3) 0.12262(11) 0.2181(2) 0.0581(9) Uani 1 1 d .
O18 O 0.8202(3) 0.08812(10) 0.28550(19) 0.0471(8) Uani 1 1 d .
K1 K 0.79845(8) 0.17291(3) 0.83180(5) 0.0345(2) Uani 1 1 d .
K2 K 0.16049(7) 0.17465(3) 0.66693(5) 0.0321(2) Uani 1 1 d .

loop_
_atom_site_aniso_label
_atom_site_aniso_U_11
_atom_site_aniso_U_22
_atom_site_aniso_U_33
_atom_site_aniso_U_23
_atom_site_aniso_U_13
_atom_site_aniso_U_12
O1W 0.051(2) 0.0376(16) 0.0527(19) 0.0089(15) -0.0138(16) -0.0015(14)
O2W 0.0392(17) 0.0480(17) 0.0378(16) 0.0013(14) 0.0039(13) -0.0063(14)
O3W 0.0304(17) 0.055(2) 0.076(3) 0.0075(16) -0.0024(17) -0.0010(15)
O4W 0.0339(16) 0.064(2) 0.0341(16) -0.0026(15) 0.0037(13) 0.0109(15)
O5W 0.054(2) 0.041(2) 0.118(4) -0.0076(19) -0.012(2) 0.0057(16)
O6W 0.063(2) 0.0274(15) 0.0343(15) -0.0058(13) 0.0005(15) 0.0048(14)
O7W 0.051(2) 0.0404(16) 0.0467(18) -0.0010(14) -0.0116(16) -0.0020(15)
O8W 0.44(2) 0.248(12) 0.26(2) -0.001(8) 0.117(18) 0.051(10)
C1 0.023(2) 0.0190(18) 0.0293(19) -0.0003(15) -0.0016(16) 0.0028(16)
C2 0.0207(19) 0.0259(19) 0.030(2) 0.0087(16) -0.0069(16) -0.0015(16)
C3 0.033(2) 0.029(2) 0.0114(16) 0.0035(15) -0.0018(15) -0.0007(17)
C4 0.029(2) 0.034(2) 0.0175(17) -0.0019(16) -0.0003(15) -0.0001(17)
C5 0.028(2) 0.0211(18) 0.0192(17) -0.0031(14) -0.0009(16) 0.0006(16)
C6 0.027(2) 0.0213(18) 0.033(2) 0.0006(15) -0.0041(17) -0.0032(16)
C7 0.025(2) 0.0291(19) 0.0264(19) 0.0073(16) -0.0001(17) -0.0006(17)
C8 0.030(2) 0.035(2) 0.028(2) 0.0072(17) 0.0054(17) 0.0000(17)
C9 0.0182(19) 0.036(2) 0.0213(18) -0.0014(16) 0.0048(16) 0.0061(16)
C10 0.026(2) 0.029(2) 0.035(2) -0.0084(17) -0.0046(17) 0.0107(17)
C11 0.021(2) 0.0245(18) 0.0230(18) 0.0032(15) 0.0029(16) -0.0058(16)
C12 0.022(2) 0.034(2) 0.0241(18) -0.0041(16) 0.0014(16) 0.0048(17)
C13 0.029(2) 0.0268(19) 0.0265(19) -0.0021(16) 0.0031(18) 0.0053(17)
C14 0.030(2) 0.0159(17) 0.031(2) 0.0019(15) -0.0032(17) 0.0040(16)
C15 0.029(2) 0.0191(18) 0.0241(18) 0.0058(15) -0.0028(16) 0.0054(16)
C16 0.039(3) 0.041(2) 0.0189(19) 0.0009(17) -0.0034(17) 0.0052(19)
C17 0.036(3) 0.034(2) 0.0153(17) -0.0060(16) -0.0030(16) 0.0055(19)
C18 0.037(2) 0.035(2) 0.027(2) -0.0111(17) -0.0095(18) 0.0043(18)
C19 0.027(2) 0.0197(18) 0.030(2) -0.0040(15) -0.0064(17) -0.0032(16)
C20 0.0188(19) 0.0267(19) 0.033(2) 0.0032(16) -0.0055(16) -0.0047(15)
C21 0.033(2) 0.0154(18) 0.036(2) -0.0063(16) -0.0094(17) 0.0003(16)
C22 0.034(2) 0.038(2) 0.0219(18) -0.0121(17) -0.0047(16) 0.0079(18)
C23 0.029(2) 0.044(2) 0.0177(17) -0.0042(16) 0.0036(16) 0.0059(18)
C24 0.030(2) 0.033(2) 0.027(2) 0.0116(17) 0.0005(17) 0.0033(18)
C25 0.034(2) 0.0231(19) 0.029(2) 0.0096(16) -0.0046(17) -0.0019(17)
C26 0.031(2) 0.0186(18) 0.029(2) -0.0088(16) -0.0062(18) 0.0014(16)
C27 0.033(2) 0.0216(19) 0.0271(19) -0.0078(16) -0.0010(17) 0.0020(16)
C28 0.025(2) 0.034(2) 0.0162(17) 0.0062(16) 0.0013(15) -0.0026(17)
C29 0.032(2) 0.0294(19) 0.0195(17) 0.0065(15) -0.0032(16) -0.0057(17)
C30 0.028(2) 0.0180(19) 0.039(2) -0.0016(16) -0.0070(17) 0.0024(15)
C31 0.043(3) 0.030(2) 0.030(2) -0.0039(17) 0.0064(19) -0.0039(19)
C32 0.048(3) 0.051(3) 0.046(3) 0.010(2) -0.001(2) -0.009(2)
C33 0.081(4) 0.059(3) 0.034(3) 0.012(2) -0.009(3) 0.007(3)
C34 0.071(4) 0.038(3) 0.042(3) 0.008(2) 0.015(3) -0.001(2)
C35 0.061(3) 0.032(2) 0.047(3) -0.006(2) 0.020(2) -0.001(2)
C36 0.046(3) 0.031(2) 0.037(2) -0.0067(18) 0.011(2) 0.005(2)
C38 0.068(4) 0.053(3) 0.035(2) -0.001(2) -0.013(2) -0.028(3)
C39 0.071(4) 0.048(3) 0.049(3) 0.009(2) -0.031(3) -0.017(3)
C40 0.077(4) 0.051(3) 0.057(3) -0.010(3) -0.022(3) 0.011(3)
C41 0.075(4) 0.082(4) 0.039(3) -0.001(3) -0.003(3) -0.006(3)
C42 0.072(4) 0.057(3) 0.035(3) 0.009(2) -0.002(3) 0.001(3)
C077 0.063(3) 0.039(2) 0.038(3) -0.012(2) -0.007(2) -0.006(2)
N1 0.0217(17) 0.0314(17) 0.0298(17) -0.0085(14) -0.0006(13) -0.0008(14)
N2 0.0262(17) 0.0252(15) 0.0316(17) -0.0068(14) -0.0057(15) -0.0026(13)
N3 0.0234(17) 0.0233(16) 0.0231(15) 0.0005(13) 0.0043(13) -0.0033(13)
N4 0.0234(17) 0.0219(16) 0.0251(15) 0.0007(13) 0.0005(13) -0.0037(13)
N5 0.0286(18) 0.0273(16) 0.0244(16) -0.0002(14) -0.0039(14) 0.0058(14)
N6 0.0313(18) 0.0220(15) 0.0274(17) 0.0028(13) -0.0027(14) 0.0000(14)
N7 0.038(2) 0.0308(17) 0.0249(17) 0.0053(14) -0.0005(15) 0.0071(15)
N8 0.0306(19) 0.0391(19) 0.0254(16) 0.0076(14) -0.0014(14) 0.0047(15)
N9 0.0299(18) 0.0322(17) 0.0243(16) 0.0039(14) -0.0038(14) -0.0012(15)
N10 0.0329(19) 0.0285(17) 0.0216(15) -0.0062(13) -0.0044(14) 0.0057(14)
N11 0.0268(17) 0.0282(16) 0.0223(15) 0.0014(13) -0.0003(13) 0.0018(14)
N12 0.0307(19) 0.0264(16) 0.0227(16) -0.0030(13) -0.0022(14) -0.0018(14)
N13 0.0303(19) 0.0264(16) 0.0262(17) -0.0011(14) -0.0032(14) -0.0004(14)
N14 0.0312(19) 0.0242(16) 0.0306(17) -0.0015(14) -0.0018(15) 0.0007(14)
N15 0.033(2) 0.0377(19) 0.0228(16) 0.0025(14) -0.0014(14) -0.0025(15)
N16 0.0321(19) 0.0333(18) 0.0265(16) -0.0006(15) -0.0022(14) 0.0050(15)
N17 0.033(2) 0.0331(18) 0.0228(15) -0.0012(14) 0.0023(14) 0.0039(15)
N18 0.0243(18) 0.0326(18) 0.0312(18) -0.0013(14) -0.0079(14) 0.0036(14)
N19 0.0243(18) 0.0298(16) 0.0288(17) 0.0013(14) -0.0036(14) 0.0029(14)
N20 0.0302(18) 0.0216(15) 0.0265(16) 0.0037(13) -0.0072(14) 0.0001(13)
N21 0.049(2) 0.0308(18) 0.0215(17) -0.0014(14) 0.0016(16) -0.0048(17)
N22 0.057(3) 0.045(2) 0.071(3) 0.018(2) -0.006(3) 0.001(2)
C067 0.065(2) 0.087(3) 0.0398(19) -0.0108(18) 0.0133(18) 0.009(2)
O1 0.0262(17) 0.0402(15) 0.0320(15) -0.0031(12) -0.0037(12) 0.0053(12)
O2 0.0301(17) 0.0332(14) 0.0294(14) -0.0031(12) -0.0014(12) -0.0022(13)
O3 0.0289(15) 0.0433(16) 0.0311(14) 0.0044(13) -0.0094(13) -0.0047(13)
O4 0.0268(15) 0.0328(14) 0.0292(14) 0.0025(12) -0.0074(12) 0.0008(12)
O5 0.0294(16) 0.0386(15) 0.0361(15) 0.0012(13) -0.0061(13) 0.0088(13)
O6 0.0313(16) 0.0446(16) 0.0311(14) 0.0027(13) -0.0017(13) 0.0051(13)
O7 0.0316(17) 0.0346(14) 0.0255(13) 0.0035(12) -0.0038(12) 0.0037(13)
O8 0.0201(15) 0.0366(14) 0.0301(14) -0.0016(12) -0.0001(11) -0.0030(12)
O9 0.0280(16) 0.0373(15) 0.0323(14) -0.0018(12) -0.0030(12) -0.0062(13)
O10 0.0312(15) 0.0333(14) 0.0286(14) 0.0010(12) -0.0059(13) -0.0010(12)
O11 0.072(3) 0.069(2) 0.049(2) -0.0066(18) 0.001(2) 0.000(2)
O12 0.048(2) 0.0513(18) 0.0448(18) 0.0142(16) -0.0095(16) -0.0164(15)
O13 0.150(5) 0.141(4) 0.087(4) 0.037(3) 0.068(4) 0.086(4)
O14 0.095(4) 0.095(4) 0.211(8) 0.037(4) -0.018(5) -0.034(3)
O16 0.153(6) 0.200(6) 0.071(3) 0.036(4) -0.014(4) -0.054(5)
O17 0.074(2) 0.060(2) 0.0399(19) 0.0053(16) -0.0063(18) 0.0205(19)
O18 0.050(2) 0.0576(19) 0.0343(16) -0.0005(14) 0.0030(15) 0.0231(16)
K1 0.0395(5) 0.0373(5) 0.0267(4) 0.0012(4) 0.0007(4) 0.0000(4)
K2 0.0343(5) 0.0350(5) 0.0270(4) 0.0011(4) 0.0013(4) -0.0013(4)

loop_
_atom_type_symbol
_atom_type_description
_atom_type_scat_dispersion_real
_atom_type_scat_dispersion_imag
_atom_type_scat_source
C C 0.0033 0.0016 'International Tables Vol C Tables 4.2.6.8 and 6.1.1.4'
H H 0.0000 0.0000 'International Tables Vol C Tables 4.2.6.8 and 6.1.1.4'
N N 0.0061 0.0033 'International Tables Vol C Tables 4.2.6.8 and 6.1.1.4'
O O 0.0106 0.0060 'International Tables Vol C Tables 4.2.6.8 and 6.1.1.4'
K K 0.2009 0.2494 'International Tables Vol C Tables 4.2.6.8 and 6.1.1.4'

loop_
_geom_angle_atom_site_label_1
_geom_angle_atom_site_label_2
_geom_angle_atom_site_label_3
_geom_angle
_geom_angle_site_symmetry_1
_geom_angle_site_symmetry_3
K2 O3W K1 126.09(13) . 1_455
O9 C1 N2 126.0(3) . .
O9 C1 N1 125.8(4) . .
N2 C1 N1 108.2(3) . .
N2 C2 N3 114.1(3) . .
O8 C3 N4 126.2(3) . .
O8 C3 N3 126.9(3) . .
N4 C3 N3 106.9(3) . .
N4 C4 N5 114.0(3) . .
O7 C5 N6 125.8(3) . .
O7 C5 N5 125.6(3) . .
N6 C5 N5 108.5(3) . .
N7 C6 N6 114.1(3) . .
O6 C7 N8 126.7(4) . .
O6 C7 N7 125.0(4) . .
N8 C7 N7 108.3(3) . .
N9 C8 N8 113.5(3) . .
O10 C9 N10 126.7(3) . .
O10 C9 N9 125.0(4) . .
N10 C9 N9 108.3(3) . .
N1 C10 N10 112.9(3) . .
O4 C11 N20 125.5(3) . .
O4 C11 N11 125.9(3) . .
N20 C11 N11 108.6(3) . .
N12 C12 N11 113.4(3) . .
O3 C13 N13 125.5(3) . .
O3 C13 N12 126.3(4) . .
N13 C13 N12 108.1(3) . .
N13 C14 N14 113.9(3) . .
O2 C15 N15 126.6(3) . .
O2 C15 N14 126.0(3) . .
N15 C15 N14 107.5(3) . .
N15 C16 N16 114.1(3) . .
O1 C17 N17 126.3(4) . .
O1 C17 N16 126.0(4) . .
N17 C17 N16 107.7(3) . .
N18 C18 N17 113.8(3) . .
O5 C19 N19 126.6(4) . .
O5 C19 N18 126.1(3) . .
N19 C19 N18 107.2(3) . .
N20 C20 N19 112.9(3) . .
N1 C21 N18 115.7(3) . .
N1 C21 C30 104.0(3) . .
N18 C21 C30 103.4(3) . .
N10 C22 N17 114.5(3) . .
N10 C22 C23 103.4(3) . .
N17 C22 C23 103.7(3) . .
N9 C23 N16 114.5(3) . .
N9 C23 C22 102.5(3) . .
N16 C23 C22 102.7(3) . .
N15 C24 N8 115.9(3) . .
N15 C24 C25 103.7(3) . .
N8 C24 C25 103.5(3) . .
N14 C25 N7 115.6(3) . .
N14 C25 C24 103.0(3) . .
N7 C25 C24 102.6(3) . .
N6 C26 N13 115.2(3) . .
N6 C26 C27 103.5(3) . .
N13 C26 C27 103.6(3) . .
N5 C27 N12 114.3(3) . .
N5 C27 C26 103.5(3) . .
N12 C27 C26 103.3(3) . .
N4 C28 N11 114.8(3) . .
N4 C28 C29 103.2(3) . .
N11 C28 C29 103.2(3) . .
N3 C29 N20 114.3(3) . .
N3 C29 C28 103.9(3) . .
N20 C29 C28 103.3(3) . .
N19 C30 N2 116.0(3) . .
N19 C30 C21 102.8(3) . .
N2 C30 C21 103.0(3) . .
O12 C31 C36 121.8(4) . .
O12 C31 C32 117.5(4) . .
C36 C31 C32 120.8(4) . .
C31 C32 C33 118.2(5) . .
C34 C33 C32 121.5(5) . .
C33 C34 C35 119.9(4) . .
C34 C35 C36 119.8(5) . .
C31 C36 C35 119.9(5) . .
C077 C38 C39 119.3(5) . .
C40 C39 C38 121.7(5) . .
C39 C40 C41 117.7(5) . .
C40 C41 C42 121.5(6) . .
C077 C42 C41 119.2(5) . .
O11 C077 C42 122.4(4) . .
O11 C077 C38 117.0(5) . .
C42 C077 C38 120.6(5) . .
C1 N1 C10 121.3(3) . .
C1 N1 C21 111.2(3) . .
C10 N1 C21 124.1(3) . .
C1 N2 C2 121.1(3) . .
C1 N2 C30 112.4(3) . .
C2 N2 C30 125.9(3) . .
C3 N3 C29 112.8(3) . .
C3 N3 C2 121.6(3) . .
C29 N3 C2 124.4(3) . .
C3 N4 C4 120.9(3) . .
C3 N4 C28 113.0(3) . .
C4 N4 C28 126.0(3) . .
C5 N5 C4 122.8(3) . .
C5 N5 C27 111.7(3) . .
C4 N5 C27 125.0(3) . .
C5 N6 C26 112.6(3) . .
C5 N6 C6 122.2(3) . .
C26 N6 C6 124.8(3) . .
C7 N7 C6 121.5(3) . .
C7 N7 C25 112.7(3) . .
C6 N7 C25 125.8(3) . .
C7 N8 C24 112.8(3) . .
C7 N8 C8 123.0(3) . .
C24 N8 C8 123.8(3) . .
C9 N9 C23 112.8(3) . .
C9 N9 C8 121.9(3) . .
C23 N9 C8 125.0(3) . .
C9 N10 C22 112.8(3) . .
C9 N10 C10 123.3(3) . .
C22 N10 C10 123.6(3) . .
C11 N11 C28 112.6(3) . .
C11 N11 C12 121.6(3) . .
C28 N11 C12 125.8(3) . .
C13 N12 C12 122.0(3) . .
C13 N12 C27 112.4(3) . .
C12 N12 C27 125.4(3) . .
C13 N13 C14 121.3(3) . .
C13 N13 C26 112.5(3) . .
C14 N13 C26 126.1(3) . .
C15 N14 C25 113.1(3) . .
C15 N14 C14 122.0(3) . .
C25 N14 C14 124.5(3) . .
C15 N15 C24 112.6(3) . .
C15 N15 C16 122.3(3) . .
C24 N15 C16 124.9(3) . .
C17 N16 C16 122.0(3) . .
C17 N16 C23 112.9(3) . .
C16 N16 C23 125.1(3) . .
C17 N17 C18 121.5(3) . .
C17 N17 C22 112.7(3) . .
C18 N17 C22 123.3(3) . .
C19 N18 C18 121.3(3) . .
C19 N18 C21 112.2(3) . .
C18 N18 C21 125.2(3) . .
C19 N19 C30 113.3(3) . .
C19 N19 C20 120.7(3) . .
C30 N19 C20 124.3(3) . .
C11 N20 C20 123.4(3) . .
C11 N20 C29 112.4(3) . .
C20 N20 C29 124.2(3) . .
C067 N21 O18 120.3(4) . .
C067 N21 O17 120.0(4) . .
O18 N21 O17 119.7(3) . .
O14 N22 O13 132.9(8) . .
O14 N22 O16 116.8(7) . .
O13 N22 O16 110.1(6) . .
C17 O1 K1 137.5(2) . .
C15 O2 K1 137.5(2) . .
C13 O3 K1 132.7(2) . .
C11 O4 K1 141.8(2) . .
C19 O5 K1 134.0(2) . .
C7 O6 K2 133.3(2) . .
C5 O7 K2 137.0(2) . .
C3 O8 K2 135.5(2) . .
C1 O9 K2 135.0(2) . .
C9 O10 K2 142.0(2) . .
O4 K1 O4W 88.97(8) . .
O4 K1 O1 127.09(8) . .
O4W K1 O1 101.25(9) . .
O4 K1 O5 71.33(8) . .
O4W K1 O5 65.89(8) . .
O1 K1 O5 66.54(8) . .
O4 K1 O3W 72.33(9) . 1_655
O4W K1 O3W 80.24(9) . 1_655
O1 K1 O3W 160.35(9) . 1_655
O5 K1 O3W 129.90(9) . 1_655
O4 K1 O2 122.01(8) . .
O4W K1 O2 148.35(9) . .
O1 K1 O2 66.65(8) . .
O5 K1 O2 126.55(8) . .
O3W K1 O2 101.78(9) 1_655 .
O4 K1 O3 65.72(8) . .
O4W K1 O3 133.89(8) . .
O1 K1 O3 124.84(8) . .
O5 K1 O3 130.57(8) . .
O3W K1 O3 56.16(9) 1_655 .
O2 K1 O3 64.47(8) . .
O4 K1 O7W 167.04(9) . 1_556
O4W K1 O7W 90.41(9) . 1_556
O1 K1 O7W 65.67(8) . 1_556
O5 K1 O7W 119.99(8) . 1_556
O3W K1 O7W 94.82(10) 1_655 1_556
O2 K1 O7W 57.96(8) . 1_556
O3 K1 O7W 106.11(8) . 1_556
O10 K2 O2W 91.94(8) . .
O10 K2 O9 70.53(8) . .
O2W K2 O9 66.22(8) . .
O10 K2 O3W 72.12(9) . .
O2W K2 O3W 81.12(9) . .
O9 K2 O3W 128.52(10) . .
O10 K2 O8 127.95(8) . .
O2W K2 O8 97.29(8) . .
O9 K2 O8 67.08(8) . .
O3W K2 O8 159.92(10) . .
O10 K2 O7 121.99(8) . .
O2W K2 O7 145.49(9) . .
O9 K2 O7 127.49(8) . .
O3W K2 O7 102.13(9) . .
O8 K2 O7 67.99(8) . .
O10 K2 O6 65.55(8) . .
O2W K2 O6 136.51(9) . .
O9 K2 O6 129.62(8) . .
O3W K2 O6 57.21(9) . .
O8 K2 O6 126.07(8) . .
O7 K2 O6 64.16(8) . .
O10 K2 O1W 167.12(9) . .
O2W K2 O1W 88.41(9) . .
O9 K2 O1W 121.05(8) . .
O3W K2 O1W 95.25(10) . .
O8 K2 O1W 64.67(8) . .
O7 K2 O1W 57.13(8) . .
O6 K2 O1W 105.85(8) . .

loop_
_geom_bond_atom_site_label_1
_geom_bond_atom_site_label_2
_geom_bond_distance
_geom_bond_site_symmetry_2
O1W K2 3.055(3) .
O2W K2 2.773(3) .
O3W K2 2.812(3) .
O3W K1 2.845(3) 1_455
O4W K1 2.771(3) .
O7W K1 3.066(3) 1_554
C1 O9 1.220(4) .
C1 N2 1.373(5) .
C1 N1 1.383(5) .
C2 N2 1.442(5) .
C2 N3 1.452(5) .
C3 O8 1.203(5) .
C3 N4 1.383(5) .
C3 N3 1.391(5) .
C4 N4 1.437(5) .
C4 N5 1.454(5) .
C5 O7 1.230(5) .
C5 N6 1.369(5) .
C5 N5 1.375(5) .
C6 N7 1.449(5) .
C6 N6 1.450(5) .
C7 O6 1.231(5) .
C7 N8 1.353(5) .
C7 N7 1.370(5) .
C8 N9 1.453(5) .
C8 N8 1.454(5) .
C9 O10 1.223(4) .
C9 N10 1.351(5) .
C9 N9 1.371(5) .
C10 N1 1.448(5) .
C10 N10 1.461(5) .
C11 O4 1.226(4) .
C11 N20 1.362(5) .
C11 N11 1.367(5) .
C12 N12 1.448(5) .
C12 N11 1.466(5) .
C13 O3 1.220(5) .
C13 N13 1.374(5) .
C13 N12 1.379(5) .
C14 N13 1.440(5) .
C14 N14 1.452(5) .
C15 O2 1.212(5) .
C15 N15 1.371(5) .
C15 N14 1.384(5) .
C16 N15 1.449(5) .
C16 N16 1.457(5) .
C17 O1 1.213(5) .
C17 N17 1.375(5) .
C17 N16 1.379(5) .
C18 N18 1.453(5) .
C18 N17 1.453(5) .
C19 O5 1.206(5) .
C19 N19 1.371(5) .
C19 N18 1.379(5) .
C20 N20 1.451(5) .
C20 N19 1.464(5) .
C21 N1 1.454(5) .
C21 N18 1.459(5) .
C21 C30 1.542(6) .
C22 N10 1.444(5) .
C22 N17 1.455(5) .
C22 C23 1.556(5) .
C23 N9 1.445(5) .
C23 N16 1.463(5) .
C24 N15 1.446(5) .
C24 N8 1.446(5) .
C24 C25 1.554(6) .
C25 N14 1.438(5) .
C25 N7 1.452(5) .
C26 N6 1.440(5) .
C26 N13 1.455(5) .
C26 C27 1.552(5) .
C27 N5 1.454(5) .
C27 N12 1.459(5) .
C28 N4 1.449(5) .
C28 N11 1.450(5) .
C28 C29 1.551(5) .
C29 N3 1.439(5) .
C29 N20 1.456(5) .
C30 N19 1.447(5) .
C30 N2 1.456(5) .
C31 O12 1.373(5) .
C31 C36 1.381(6) .
C31 C32 1.387(7) .
C32 C33 1.400(7) .
C33 C34 1.372(8) .
C34 C35 1.373(7) .
C35 C36 1.403(6) .
C38 C077 1.381(7) .
C38 C39 1.391(8) .
C39 C40 1.384(8) .
C40 C41 1.391(7) .
C41 C42 1.396(8) .
C42 C077 1.378(7) .
C077 O11 1.358(6) .
N21 C067 1.233(5) .
N21 O18 1.251(5) .
N21 O17 1.253(5) .
N22 O14 1.140(7) .
N22 O13 1.186(6) .
N22 O16 1.283(7) .
O1 K1 2.825(3) .
O2 K1 2.888(3) .
O3 K1 3.009(3) .
O4 K1 2.713(3) .
O5 K1 2.830(3) .
O6 K2 2.993(3) .
O7 K2 2.859(3) .
O8 K2 2.823(3) .
O9 K2 2.806(3) .
O10 K2 2.741(3) .
K1 O3W 2.845(3) 1_655
K1 O7W 3.066(3) 1_556
